data_9000654
loop_
_publ_author_name
'Fujino, K.'
'Takeuchi, Y.'

_publ_section_title
;
 Crystal chemistry of titanian chondrodite and titanian clinohumite of
 high-pressure origin
;
_journal_name_full 'American Mineralogist'
_journal_page_first 535
_journal_page_last 543
_journal_volume 63
_journal_year 1978
_chemical_formula_sum 'Fe0.59 H2 Mg3.97 O10 Si2 Ti0.44'
_chemical_name_mineral Chondrodite
_space_group_IT_number 14
_symmetry_space_group_name_Hall '-P 2xab'
_symmetry_space_group_name_H-M 'P 21/b 1 1'
_cell_angle_alpha 109.333
_cell_angle_beta 90
_cell_angle_gamma 90
_cell_formula_units_Z 2
_cell_length_a 4.727
_cell_length_b 10.318
_cell_length_c 7.9053
_cell_volume 363.825
_database_code_amcsd 0000667
_exptl_crystal_density_diffrn 3.365
_cod_original_formula_sum 'Mg3.97 Fe.59 Ti.44 Si2 O10 H2'
_cod_database_code 9000654

loop_
_space_group_symop_operation_xyz
x,y,z
1/2-x,1/2+y,z
1/2+x,1/2-y,-z
-x,-y,-z

loop_
_atom_site_aniso_label
_atom_site_aniso_U_11
_atom_site_aniso_U_22
_atom_site_aniso_U_33
_atom_site_aniso_U_12
_atom_site_aniso_U_13
_atom_site_aniso_U_23
Mg1 0.00523 0.00581 0.00488 -0.00009 0.00079 0.00015
Fe1 0.00523 0.00581 0.00488 -0.00009 0.00079 0.00015
Mg2 0.00705 0.00571 0.00671 0.00035 -0.00009 0.00191
Fe2 0.00705 0.00571 0.00671 0.00035 -0.00009 0.00191
Ti2 0.00705 0.00571 0.00671 0.00035 -0.00009 0.00191
Mg3 0.00679 0.01157 0.00685 0.00189 -0.00163 -0.00096
Fe3 0.00679 0.01157 0.00685 0.00189 -0.00163 -0.00096
Ti3 0.00679 0.01157 0.00685 0.00189 -0.00163 -0.00096
Si 0.00397 0.00523 0.00505 -0.00033 -0.00029 0.00121
O1 0.00558 0.00495 0.00696 -0.00072 0.00066 0.00173
O2 0.00642 0.00600 0.00688 0.00023 0.00014 -0.00048
O3 0.00571 0.00759 0.00564 0.00054 0.00105 0.00280
O4 0.00384 0.00749 0.00722 -0.00035 0.00011 0.00272
O-H 0.01122 0.01008 0.00891 0.00000 0.00282 0.00033

loop_
_atom_site_label
_atom_site_fract_x
_atom_site_fract_y
_atom_site_fract_z
_atom_site_occupancy
_atom_site_type_symbol
_atom_site_attached_hydrogens
Mg1 0.50000 0.00000 0.50000 0.91000 Mg 0
Fe1 0.50000 0.00000 0.50000 0.09000 Fe 0
Mg2 0.01538 0.17316 0.30648 0.87000 Mg 0
Fe2 0.01538 0.17316 0.30648 0.12000 Fe 0
Ti2 0.01538 0.17316 0.30648 0.01000 Ti 0
Mg3 0.49525 0.89343 0.07466 0.66000 Mg 0
Fe3 0.49525 0.89343 0.07466 0.13000 Fe 0
Ti3 0.49525 0.89343 0.07466 0.21000 Ti 0
Si 0.07499 0.14380 0.70431 1.00000 Si 0
O1 0.77728 0.00071 0.29554 1.00000 O 0
O2 0.72461 0.24271 0.12284 1.00000 O 0
O3 0.22378 0.16998 0.53152 1.00000 O 0
O4 0.26619 0.85625 0.29560 1.00000 O 0
O-H 0.25658 0.05534 0.09607 1.00000 O 1

loop_
_cod_changelog_entry_id
_cod_changelog_entry_author
_cod_changelog_entry_date
_cod_changelog_entry_text
1
;cod-tools version 3.8.0
Id: cif_guess_AMCSD_atom_types 9574 2023-05-10 09:00:05Z saulius
;
2023-05-10T18:46:35+03:00
;Derived atom types and hydrogen counts
from atom names that follow the AMCSD naming convention
(Wat == water, O-H == hydroxyl).
;
2
;cod-tools version 3.10.1
Id: cif_fix_AMCSD_aniso_labels 10200 2024-08-01 14:09:44Z saulius
;
2024-08-02T12:19:46+03:00
;Changed the following '_atom_site_aniso_label' values:
'OH' -> 'O-H'
;

loop_
_cod_related_entry_id
_cod_related_entry_database
_cod_related_entry_code
1 AMCSD 0000667
